data_7034682
loop_
_publ_author_name
'Chen, Di-Ming'
'Ma, Jian-Gong'
'Cheng, Peng'

_publ_section_title
;
 Solvent-induced secondary building unit (SBU) variations in a series of
 Cu(ii) metal-organic frameworks derived from a bifunctional ligand.
;
_journal_issue 19
_journal_name_full 'Dalton transactions (Cambridge, England : 2003)'
_journal_page_first 8926
_journal_page_last 8931
_journal_paper_doi 10.1039/c5dt00994d
_journal_volume 44
_journal_year 2015
_chemical_absolute_configuration ad
_chemical_formula_moiety 'C18 H12 Cl2 Cu4 N6 O6, Cl'
_chemical_formula_sum 'C18 H12 Cl3 Cu4 N6 O6'
_chemical_formula_weight 768.85
_chemical_name_systematic
;
 ? 
;
_space_group_crystal_system monoclinic
_space_group_IT_number 9
_space_group_name_Hall 'C -2yc'
_space_group_name_H-M_alt 'C 1 c 1'
_symmetry_space_group_name_Hall 'C -2yc'
_symmetry_space_group_name_H-M 'C 1 c 1'
_atom_sites_solution_hydrogens geom
_atom_sites_solution_primary direct
_atom_sites_solution_secondary difmap
_audit_creation_date 2015-01-26
_audit_creation_method
;
Olex2 1.2
(compiled 2015.01.19 svn.r3143 for OlexSys, GUI svn.r4992)
;
_audit_update_record
;
2015-03-05 deposited with the CCDC.
2015-04-02 downloaded from the CCDC.
;
_cell_angle_alpha 90.00
_cell_angle_beta 91.455(8)
_cell_angle_gamma 90.00
_cell_formula_units_Z 4
_cell_length_a 13.3069(10)
_cell_length_b 25.629(2)
_cell_length_c 9.8560(8)
_cell_measurement_reflns_used 7809
_cell_measurement_temperature 133.2(5)
_cell_measurement_theta_max 28.7050
_cell_measurement_theta_min 3.5220
_cell_volume 3360.2(5)
_computing_cell_refinement
;
CrysAlisPro, Agilent Technologies,
Version 1.171.36.32 (release 02-08-2013 CrysAlis171 .NET)
(compiled Aug  2 2013,16:46:58)
;
_computing_data_collection
;
CrysAlisPro, Agilent Technologies,
Version 1.171.36.32 (release 02-08-2013 CrysAlis171 .NET)
(compiled Aug  2 2013,16:46:58)
;
_computing_data_reduction
;
CrysAlisPro, Agilent Technologies,
Version 1.171.36.32 (release 02-08-2013 CrysAlis171 .NET)
(compiled Aug  2 2013,16:46:58)
;
_computing_molecular_graphics 'Olex2 (Dolomanov et al., 2009)'
_computing_publication_material 'Olex2 (Dolomanov et al., 2009)'
_computing_structure_refinement 'XL (Sheldrick, 2008)'
_computing_structure_solution 'ShelXS (Sheldrick, 2008)'
_diffrn_ambient_temperature 133.2(5)
_diffrn_detector_area_resol_mean 16.2116
_diffrn_measured_fraction_theta_full 0.998
_diffrn_measured_fraction_theta_max 0.998
_diffrn_measurement_details
;
  1 omega  -10.00   85.00   1.0000   46.0000
omega____ theta____ kappa____ phi______ frames
    -       18.0372   77.0000   90.0000 95

  2 omega  -53.00   29.00   1.0000   46.0000
omega____ theta____ kappa____ phi______ frames
    -       18.0372  -37.0000 -150.0000 82

  3 omega    5.00   78.00   1.0000   46.0000
omega____ theta____ kappa____ phi______ frames
    -       18.0372 -129.0000 -157.7467 73

  4 omega  -51.00   32.00   1.0000   46.0000
omega____ theta____ kappa____ phi______ frames
    -       18.0372  -57.0000   60.0000 83

  5 omega   -1.00   83.00   1.0000   46.0000
omega____ theta____ kappa____ phi______ frames
    -       18.0372   37.0000   30.0000 84

  6 omega    1.00   78.00   1.0000   46.0000
omega____ theta____ kappa____ phi______ frames
    -       18.0372   57.0000  -60.0000 77

  7 omega    5.00   87.00   1.0000   46.0000
omega____ theta____ kappa____ phi______ frames
    -       18.0372   57.0000 -150.0000 82

  8 omega  -37.00   47.00   1.0000   46.0000
omega____ theta____ kappa____ phi______ frames
    -      -18.8185   57.0000  -30.0000 84

  9 omega  -85.00  -27.00   1.0000   46.0000
omega____ theta____ kappa____ phi______ frames
    -      -18.8185  139.0000  -92.3262 58
;
_diffrn_measurement_device_type 'SuperNova, Single source at offset, Eos'
_diffrn_measurement_method '\w scans'
_diffrn_orient_matrix_UB_11 -0.0435179500
_diffrn_orient_matrix_UB_12 -0.0104589500
_diffrn_orient_matrix_UB_13 0.0297917000
_diffrn_orient_matrix_UB_21 0.0246340000
_diffrn_orient_matrix_UB_22 -0.0244391000
_diffrn_orient_matrix_UB_23 0.0075677000
_diffrn_orient_matrix_UB_31 0.0186252500
_diffrn_orient_matrix_UB_32 0.0076440500
_diffrn_orient_matrix_UB_33 0.0650431000
_diffrn_radiation_monochromator mirror
_diffrn_radiation_type MoK\a
_diffrn_radiation_wavelength 0.71073
_diffrn_reflns_av_R_equivalents 0.0455
_diffrn_reflns_av_unetI/netI 0.0495
_diffrn_reflns_limit_h_max 15
_diffrn_reflns_limit_h_min -15
_diffrn_reflns_limit_k_max 30
_diffrn_reflns_limit_k_min -30
_diffrn_reflns_limit_l_max 11
_diffrn_reflns_limit_l_min -11
_diffrn_reflns_number 20837
_diffrn_reflns_theta_full 25.00
_diffrn_reflns_theta_max 25.00
_diffrn_reflns_theta_min 3.06
_diffrn_source 'SuperNova (Mo) X-ray Source'
_exptl_absorpt_coefficient_mu 2.771
_exptl_absorpt_correction_T_max 1.00000
_exptl_absorpt_correction_T_min 0.63847
_exptl_absorpt_correction_type multi-scan
_exptl_absorpt_process_details
;
CrysAlisPro, Agilent Technologies,
Version 1.171.36.32 (release 02-08-2013 CrysAlis171 .NET)
(compiled Aug  2 2013,16:46:58)
Empirical absorption correction using spherical harmonics,
 implemented in SCALE3 ABSPACK scaling algorithm.
;
_exptl_crystal_colour green
_exptl_crystal_colour_primary green
_exptl_crystal_density_diffrn 1.520
_exptl_crystal_density_method 'not measured'
_exptl_crystal_description plate
_exptl_crystal_F_000 1508
_exptl_crystal_size_max 0.2
_exptl_crystal_size_mid 0.2
_exptl_crystal_size_min 0.2
_platon_squeeze_details
;
;
_refine_diff_density_max 0.718
_refine_diff_density_min -0.367
_refine_diff_density_rms 0.093
_refine_ls_abs_structure_details 'Flack H D (1983), Acta Cryst. A39, 876-881'
_refine_ls_abs_structure_Flack 0.014(13)
_refine_ls_extinction_method none
_refine_ls_goodness_of_fit_ref 1.034
_refine_ls_hydrogen_treatment constr
_refine_ls_matrix_type full
_refine_ls_number_parameters 334
_refine_ls_number_reflns 5904
_refine_ls_number_restraints 38
_refine_ls_restrained_S_all 1.033
_refine_ls_R_factor_all 0.0353
_refine_ls_R_factor_gt 0.0330
_refine_ls_shift/su_max 0.001
_refine_ls_shift/su_mean 0.000
_refine_ls_structure_factor_coef Fsqd
_refine_ls_weighting_details 'calc w=1/[\s^2^(Fo^2^)+(0.0520P)^2^+0.6100P] where P=(Fo^2^+2Fc^2^)/3'
_refine_ls_weighting_scheme calc
_refine_ls_wR_factor_gt 0.0874
_refine_ls_wR_factor_ref 0.0891
_reflns_number_gt 5597
_reflns_number_total 5904
_reflns_threshold_expression >2sigma(I)
_cod_data_source_file c5dt00994d2.cif
_cod_data_source_block 3
_cod_depositor_comments 'Adding full bibliography for 7034682--7034684.cif.'
_cod_database_code 7034682
_chemical_oxdiff_formula 'C Cu'
_reflns_odcompleteness_completeness 99.80
_reflns_odcompleteness_iscentric 1
_reflns_odcompleteness_theta 26.32
_olex2_refinement_description
;
1. Others
 Fixed Uiso: H1(0.02) H9(0.021) H10(0.021) H12(0.021) H15(0.025) H16(0.03)
 H20(0.025) H25(0.018) H27(0.029) H28(0.03) H31(0.018) H3(0.02)
 Fixed X: H1(-0.7629) H9(-0.1623) H10(0.0509) H12(-0.8542) H15(-0.9057) H16(-
 0.0738) H20(-0.3261) H25(-0.8828) H27(-0.2405) H28(-0.9931) H31(-1.1256)
 H3(0.0251)
 Fixed Y: H1(-0.301) H9(-0.4051) H10(-0.5371) H12(-0.2242) H15(-0.3611) H16(-
 0.5289) H20(-0.4217) H25(-0.1403) H27(-0.5456) H28(-0.2841) H31(-0.2227) H3(-
 0.3824)
 Fixed Z: H1(-0.6762) H9(-0.8494) H10(-0.7926) H12(-0.6519) H15(-0.3509) H16(-
 0.6146) H20(-0.7937) H25(-0.51) H27(-0.5711) H28(-0.3282) H31(-0.4277) H3(-
 0.8031)
;
_olex2_submission_special_instructions 'No special instructions were received'

loop_
_space_group_symop_id
_space_group_symop_operation_xyz
1 'x, y, z'
2 'x, -y, z+1/2'
3 'x+1/2, y+1/2, z'
4 'x+1/2, -y+1/2, z+1/2'

loop_
_atom_site_label
_atom_site_type_symbol
_atom_site_fract_x
_atom_site_fract_y
_atom_site_fract_z
_atom_site_U_iso_or_equiv
_atom_site_adp_type
_atom_site_occupancy
_atom_site_calc_flag
_atom_site_refinement_flags_posn
_atom_site_refinement_flags_adp
Cu1 Cu -0.71842(4) -0.48549(2) -0.38223(5) 0.01087(14) Uani 1 d . .
Cu3 Cu -0.54025(4) -0.54032(2) -0.44976(6) 0.01087(14) Uani 1 d . .
Cu6 Cu -0.61259(4) -0.45123(2) -0.64903(5) 0.01091(14) Uani 1 d . .
Cu8 Cu -1.23328(4) -0.11054(2) -0.39036(5) 0.01192(14) Uani 1 d . .
Cl1 Cl -1.32383(10) -0.18002(5) -0.45978(13) 0.0211(3) Uani 1 d . .
Cl4 Cl -0.68876(12) -0.15658(6) -0.56644(16) 0.0331(3) Uani 1 d . .
Cl6 Cl -0.69921(10) -0.45140(4) -0.13843(12) 0.0177(3) Uani 1 d . .
O2 O -0.7016(3) -0.39161(12) -0.6140(3) 0.0155(8) Uani 1 d . .
N4 N -0.9853(3) -0.19975(15) -0.4761(4) 0.0151(9) Uani 1 d . .
O5 O -0.6530(3) -0.55074(11) -0.3355(3) 0.0102(7) Uani 1 d . .
O8 O -0.5873(2) -0.46665(12) -0.4583(3) 0.0112(7) Uani 1 d . .
N9 N -1.3574(3) -0.07175(16) -0.3420(4) 0.0123(9) Uani 1 d . U
O1 O -0.4186(3) -0.52641(14) -0.5426(3) 0.0169(8) Uani 1 d . .
N6 N -0.8506(3) -0.51823(14) -0.3407(4) 0.0129(9) Uani 1 d . .
C7 C -0.8246(4) -0.33941(18) -0.5111(5) 0.0165(11) Uani 1 d . .
O3 O -0.7912(3) -0.42439(13) -0.4443(3) 0.0181(8) Uani 1 d . .
N11 N -0.0001(3) -0.46096(15) -0.7819(4) 0.0135(9) Uani 1 d . .
C2 C -0.2992(4) -0.48398(19) -0.6780(5) 0.0159(11) Uani 1 d . .
O4 O -0.4746(3) -0.47055(14) -0.7040(3) 0.0161(8) Uani 1 d . .
N1 N -0.5206(3) -0.61760(15) -0.4575(4) 0.0138(9) Uani 1 d . .
C1 C -0.8094(4) -0.29752(19) -0.6052(5) 0.0163(11) Uani 1 d . .
H1 H -0.7629 -0.3010 -0.6762 0.020 Uiso 1 calc R .
C9 C -0.1781(4) -0.4337(2) -0.7927(5) 0.0171(11) Uani 1 d . U
H9 H -0.1623 -0.4051 -0.8494 0.021 Uiso 1 calc R .
C10 C 0.0652(4) -0.5010(2) -0.8034(5) 0.0176(11) Uani 1 d . .
H10 H 0.0509 -0.5371 -0.7926 0.021 Uiso 1 calc R .
C12 C -0.8633(4) -0.25227(18) -0.5905(5) 0.0176(11) Uani 1 d . .
H12 H -0.8542 -0.2242 -0.6519 0.021 Uiso 1 calc R .
C15 C -0.8939(4) -0.3331(2) -0.4118(5) 0.0211(12) Uani 1 d . .
H15 H -0.9057 -0.3611 -0.3509 0.025 Uiso 1 calc R .
C16 C -0.1255(4) -0.5078(2) -0.6538(6) 0.0247(12) Uani 1 d . U
H16 H -0.0738 -0.5289 -0.6146 0.030 Uiso 1 calc R .
C20 C -0.2743(4) -0.4438(2) -0.7590(6) 0.0205(12) Uani 1 d . .
H20 H -0.3261 -0.4217 -0.7937 0.025 Uiso 1 calc R .
N21 N -1.1047(3) -0.14650(15) -0.4284(4) 0.0131(9) Uani 1 d . .
C23 C -0.1027(4) -0.46682(19) -0.7415(5) 0.0139(10) Uani 1 d . U
C25 C -0.9491(4) -0.14974(18) -0.4861(5) 0.0150(11) Uani 1 d . .
H25 H -0.8828 -0.1403 -0.5100 0.018 Uiso 1 calc R .
C27 C -0.2232(4) -0.5167(2) -0.6263(6) 0.0238(12) Uani 1 d . U
H27 H -0.2405 -0.5456 -0.5711 0.029 Uiso 1 calc R .
C28 C -0.9460(4) -0.2881(2) -0.3983(6) 0.0250(13) Uani 1 d . .
H28 H -0.9931 -0.2841 -0.3282 0.030 Uiso 1 calc R .
C31 C -1.0808(4) -0.19435(18) -0.4413(5) 0.0146(11) Uani 1 d . .
H31 H -1.1256 -0.2227 -0.4277 0.018 Uiso 1 calc R .
C34 C -0.7686(4) -0.38938(18) -0.5261(4) 0.0110(10) Uani 1 d . .
C37 C -0.4073(4) -0.49501(19) -0.6391(5) 0.0147(11) Uani 1 d . .
C40 C -0.9286(4) -0.24737(18) -0.4904(5) 0.0161(11) Uani 1 d . .
C3 C 0.0515(4) -0.4167(2) -0.8083(5) 0.0170(11) Uani 1 d . .
H3 H 0.0251 -0.3824 -0.8031 0.020 Uiso 1 calc R .

loop_
_atom_site_aniso_label
_atom_site_aniso_U_11
_atom_site_aniso_U_22
_atom_site_aniso_U_33
_atom_site_aniso_U_23
_atom_site_aniso_U_13
_atom_site_aniso_U_12
Cu1 0.0078(3) 0.0070(3) 0.0179(3) 0.0020(2) 0.0045(2) 0.0014(2)
Cu3 0.0071(3) 0.0074(3) 0.0184(3) 0.0015(2) 0.0063(2) 0.0016(2)
Cu6 0.0086(3) 0.0116(3) 0.0127(3) -0.0003(2) 0.0030(2) 0.0038(2)
Cu8 0.0076(3) 0.0076(3) 0.0207(3) -0.0022(2) 0.0041(3) 0.0004(2)
Cl1 0.0163(7) 0.0126(6) 0.0343(7) -0.0068(5) 0.0012(6) -0.0016(5)
Cl4 0.0316(8) 0.0269(8) 0.0411(8) -0.0049(6) 0.0054(7) -0.0029(6)
Cl6 0.0198(7) 0.0160(7) 0.0174(6) -0.0042(5) -0.0004(5) 0.0037(5)
O2 0.020(2) 0.0083(17) 0.0187(18) -0.0019(13) 0.0056(16) 0.0061(14)
N4 0.014(2) 0.007(2) 0.025(2) 0.0011(17) 0.0085(19) 0.0040(18)
O5 0.0062(17) 0.0129(17) 0.0116(16) -0.0019(12) 0.0016(14) 0.0022(13)
O8 0.0116(18) 0.0082(16) 0.0139(16) 0.0022(13) 0.0017(14) 0.0020(14)
N9 0.0116(12) 0.0116(11) 0.0138(11) 0.0012(9) 0.0015(9) -0.0011(9)
O1 0.0114(19) 0.0197(19) 0.0199(19) 0.0053(15) 0.0052(15) 0.0001(15)
N6 0.008(2) 0.008(2) 0.022(2) -0.0053(17) 0.0033(18) 0.0029(16)
C7 0.020(3) 0.007(2) 0.022(3) -0.003(2) -0.002(2) 0.002(2)
O3 0.0155(19) 0.0139(18) 0.0252(18) 0.0035(15) 0.0076(16) 0.0036(15)
N11 0.010(2) 0.0091(19) 0.022(2) 0.0001(16) 0.0039(18) 0.0028(17)
C2 0.009(3) 0.015(3) 0.024(3) 0.002(2) 0.010(2) 0.000(2)
O4 0.0076(18) 0.0207(18) 0.0203(19) 0.0014(15) 0.0041(15) -0.0041(16)
N1 0.006(2) 0.017(2) 0.019(2) 0.0012(17) 0.0065(18) 0.0017(17)
C1 0.014(3) 0.020(3) 0.015(3) 0.000(2) 0.003(2) -0.002(2)
C9 0.010(2) 0.016(2) 0.026(3) 0.005(2) 0.002(2) 0.001(2)
C10 0.017(3) 0.013(3) 0.024(3) 0.002(2) 0.003(2) -0.004(2)
C12 0.027(3) 0.007(2) 0.020(3) 0.004(2) 0.000(2) 0.005(2)
C15 0.027(3) 0.016(3) 0.021(3) 0.008(2) 0.011(2) 0.006(2)
C16 0.013(3) 0.022(3) 0.039(3) 0.015(2) 0.009(2) 0.007(2)
C20 0.012(3) 0.023(3) 0.027(3) 0.000(2) 0.001(2) 0.010(2)
N21 0.012(2) 0.010(2) 0.017(2) 0.0015(16) 0.0044(18) -0.0010(17)
C23 0.0131(13) 0.0142(13) 0.0145(13) 0.0007(9) 0.0025(9) -0.0001(9)
C25 0.015(3) 0.007(2) 0.023(3) 0.001(2) 0.004(2) 0.002(2)
C27 0.011(3) 0.022(3) 0.039(3) 0.014(2) 0.012(2) 0.005(2)
C28 0.026(3) 0.016(3) 0.033(3) 0.000(2) 0.018(3) 0.009(2)
C31 0.009(3) 0.006(2) 0.030(3) 0.001(2) 0.007(2) -0.0021(19)
C34 0.010(3) 0.015(3) 0.008(2) -0.0004(19) 0.002(2) -0.002(2)
C37 0.006(2) 0.013(2) 0.025(3) 0.002(2) 0.002(2) -0.002(2)
C40 0.017(3) 0.007(2) 0.024(3) -0.002(2) 0.004(2) 0.006(2)
C3 0.009(3) 0.020(3) 0.022(3) -0.001(2) -0.002(2) -0.004(2)

loop_
_atom_type_symbol
_atom_type_description
_atom_type_scat_dispersion_real
_atom_type_scat_dispersion_imag
_atom_type_scat_source
C C 0.0033 0.0016 'International Tables Vol C Tables 4.2.6.8 and 6.1.1.4'
H H 0.0000 0.0000 'International Tables Vol C Tables 4.2.6.8 and 6.1.1.4'
Cl Cl 0.1484 0.1585 'International Tables Vol C Tables 4.2.6.8 and 6.1.1.4'
Cu Cu 0.3201 1.2651 'International Tables Vol C Tables 4.2.6.8 and 6.1.1.4'
N N 0.0061 0.0033 'International Tables Vol C Tables 4.2.6.8 and 6.1.1.4'
O O 0.0106 0.0060 'International Tables Vol C Tables 4.2.6.8 and 6.1.1.4'

loop_
_geom_angle_atom_site_label_1
_geom_angle_atom_site_label_2
_geom_angle_atom_site_label_3
_geom_angle
_geom_angle_site_symmetry_1
_geom_angle_site_symmetry_3
Cl6 Cu1 Cu3 108.86(4) . .
O5 Cu1 Cu3 42.06(10) . .
O5 Cu1 Cl6 92.16(10) . .
O5 Cu1 O8 84.55(14) . .
O5 Cu1 N6 88.95(15) . .
O8 Cu1 Cu3 44.28(9) . .
O8 Cu1 Cl6 101.78(10) . .
O8 Cu1 N6 165.80(15) . .
N6 Cu1 Cu3 125.60(11) . .
N6 Cu1 Cl6 91.05(12) . .
O3 Cu1 Cu3 137.63(11) . .
O3 Cu1 Cl6 93.30(11) . .
O3 Cu1 O5 173.88(15) . .
O3 Cu1 O8 97.01(14) . .
O3 Cu1 N6 88.21(16) . .
O5 Cu3 Cu1 42.56(9) . .
O5 Cu3 O8 84.67(13) . .
O5 Cu3 N1 89.39(15) . .
O8 Cu3 Cu1 43.90(10) . .
O8 Cu3 N1 168.35(15) . .
O1 Cu3 Cu1 137.65(11) . .
O1 Cu3 O5 172.34(14) . .
O1 Cu3 O8 94.13(15) . .
O1 Cu3 N1 93.05(16) . .
N1 Cu3 Cu1 127.43(12) . .
O2 Cu6 Cl6 116.29(11) . 2_544
O2 Cu6 O4 143.50(15) . .
O5 Cu6 Cl6 87.28(10) 2_544 2_544
O5 Cu6 O2 89.56(14) 2_544 .
O5 Cu6 O8 168.07(13) 2_544 .
O5 Cu6 O4 89.05(14) 2_544 .
O8 Cu6 Cl6 80.87(10) . 2_544
O8 Cu6 O2 94.51(14) . .
O8 Cu6 O4 94.26(14) . .
O4 Cu6 Cl6 100.08(11) . 2_544
O5 Cu8 Cl1 178.28(11) 3_455 .
O5 Cu8 N9 89.61(15) 3_455 .
O5 Cu8 N21 87.02(15) 3_455 .
N9 Cu8 Cl1 91.54(12) . .
N21 Cu8 Cl1 91.87(12) . .
N21 Cu8 N9 176.04(17) . .
Cu1 Cl6 Cu6 71.77(3) . 2_545
C34 O2 Cu6 126.5(3) . .
C25 N4 C40 126.6(4) . .
C31 N4 C25 105.1(4) . .
C31 N4 C40 128.1(4) . .
Cu1 O5 Cu8 112.03(16) . 3_545
Cu3 O5 Cu1 95.38(14) . .
Cu3 O5 Cu8 112.36(16) . 3_545
Cu6 O5 Cu1 108.75(15) 2_545 .
Cu6 O5 Cu3 110.98(16) 2_545 .
Cu6 O5 Cu8 115.53(16) 2_545 3_545
Cu1 O8 Cu3 91.83(13) . .
Cu6 O8 Cu1 106.47(15) . .
Cu6 O8 Cu3 106.29(15) . .
N6 N9 Cu8 116.4(3) 3_455 .
C3 N9 Cu8 136.9(4) 4_345 .
C3 N9 N6 106.7(4) 4_345 3_455
C37 O1 Cu3 126.9(3) . .
N9 N6 Cu1 118.3(3) 3_545 .
C10 N6 Cu1 132.4(3) 2_445 .
C10 N6 N9 109.1(4) 2_445 3_545
C1 C7 C34 119.9(5) . .
C15 C7 C1 118.8(4) . .
C15 C7 C34 121.2(4) . .
C34 O3 Cu1 131.3(3) . .
C10 N11 C23 125.2(4) . .
C3 N11 C10 105.8(4) . .
C3 N11 C23 129.0(4) . .
C20 C2 C27 119.1(5) . .
C20 C2 C37 122.6(5) . .
C27 C2 C37 118.3(4) . .
C37 O4 Cu6 129.5(3) . .
N21 N1 Cu3 114.6(3) 3_545 .
C25 N1 Cu3 137.4(4) 3_545 .
C25 N1 N21 108.0(4) 3_545 3_545
C12 C1 C7 118.6(5) . .
C20 C9 C23 118.1(5) . .
N6 C10 N11 108.6(4) 2_644 .
C40 C12 C1 120.6(5) . .
C28 C15 C7 121.6(5) . .
C27 C16 C23 118.4(5) . .
C2 C20 C9 122.5(5) . .
N1 N21 Cu8 119.8(3) 3_455 .
C31 N21 Cu8 133.1(4) . .
C31 N21 N1 106.9(4) . 3_455
C9 C23 N11 120.9(4) . .
C9 C23 C16 120.9(5) . .
C16 C23 N11 118.1(4) . .
N1 C25 N4 108.5(5) 3_455 .
C16 C27 C2 121.0(5) . .
C15 C28 C40 118.4(5) . .
N21 C31 N4 111.6(4) . .
O2 C34 C7 118.1(4) . .
O3 C34 O2 126.7(4) . .
O3 C34 C7 115.1(4) . .
O1 C37 C2 116.1(4) . .
O4 C37 O1 127.4(5) . .
O4 C37 C2 116.4(4) . .
C12 C40 N4 120.2(4) . .
C12 C40 C28 121.8(4) . .
C28 C40 N4 118.0(4) . .
N9 C3 N11 109.9(4) 4_644 .

loop_
_geom_bond_atom_site_label_1
_geom_bond_atom_site_label_2
_geom_bond_distance
_geom_bond_site_symmetry_2
Cu1 Cu3 2.8493(8) .
Cu1 Cl6 2.5635(13) .
Cu1 O5 1.936(3) .
Cu1 O8 1.977(3) .
Cu1 N6 2.000(4) .
Cu1 O3 1.932(3) .
Cu3 O5 1.917(4) .
Cu3 O8 1.990(3) .
Cu3 O1 1.913(3) .
Cu3 N1 2.000(4) .
Cu6 Cl6 2.7520(13) 2_544
Cu6 O2 1.969(3) .
Cu6 O5 1.902(3) 2_544
Cu6 O8 1.942(3) .
Cu6 O4 1.990(4) .
Cu8 Cl1 2.2469(13) .
Cu8 O5 1.938(3) 3_455
Cu8 N9 1.996(4) .
Cu8 N21 1.987(4) .
Cl6 Cu6 2.7519(13) 2_545
O2 C34 1.261(6) .
N4 C25 1.374(6) .
N4 C31 1.332(6) .
N4 C40 1.444(6) .
O5 Cu6 1.902(3) 2_545
O5 Cu8 1.938(3) 3_545
N9 N6 1.375(6) 3_455
N9 C3 1.298(7) 4_345
O1 C37 1.258(6) .
N6 N9 1.375(6) 3_545
N6 C10 1.287(7) 2_445
C7 C1 1.437(7) .
C7 C15 1.371(7) .
C7 C34 1.491(7) .
O3 C34 1.248(6) .
N11 C10 1.365(7) .
N11 C23 1.439(7) .
N11 C3 1.355(6) .
C2 C20 1.350(7) .
C2 C27 1.400(7) .
C2 C37 1.524(7) .
O4 C37 1.255(6) .
N1 N21 1.378(6) 3_545
N1 C25 1.295(6) 3_545
C1 C12 1.374(7) .
C9 C20 1.355(8) .
C9 C23 1.398(7) .
C10 N6 1.287(7) 2_644
C12 C40 1.337(8) .
C15 C28 1.355(7) .
C16 C23 1.399(7) .
C16 C27 1.354(8) .
N21 N1 1.378(6) 3_455
N21 C31 1.274(6) .
C25 N1 1.295(6) 3_455
C28 C40 1.406(7) .
C3 N9 1.298(7) 4_644

loop_
_platon_squeeze_void_nr
_platon_squeeze_void_average_x
_platon_squeeze_void_average_y
_platon_squeeze_void_average_z
_platon_squeeze_void_volume
_platon_squeeze_void_count_electrons
_platon_squeeze_void_content
1 0.041 0.750 0.112 579 107 ' '
2 0.483 0.250 0.171 579 107 ' '
3 0.028 0.390 0.381 10 8 ' '
4 0.528 0.890 0.381 10 8 ' '
5 0.028 0.610 0.881 10 8 ' '
6 0.528 0.110 0.881 10 8 ' '
